data_2200105
loop_
_publ_author_name
'Johansson, Maria H.'
'Engelbrecht, Hendrik P.'

_publ_section_title
;
 <i>cis</i>-(1,4-Dithiane-<i>S</i>,<i>S</i>')diiodoplatinum(II)
;
_journal_issue 3
_journal_name_full 'Acta Crystallographica Section E'
_journal_page_first m114
_journal_page_last m116
_journal_paper_doi 10.1107/S1600536801002951
_journal_volume 57
_journal_year 2001
_chemical_formula_iupac '[Pt I2 (C4 H8 S2)]'
_chemical_formula_moiety '[Pt I2 (C4 H8 S2)]'
_chemical_formula_sum 'C4 H8 I2 Pt S2'
_chemical_formula_weight 569.11
_chemical_name_systematic
;
?
;
_space_group_IT_number 96
_symmetry_cell_setting tetragonal
_symmetry_space_group_name_Hall 'P 4nw 2abw'
_symmetry_space_group_name_H-M 'P 43 21 2'
_audit_creation_method SHELXL-97
_cell_angle_alpha 90.00
_cell_angle_beta 90.00
_cell_angle_gamma 90.00
_cell_formula_units_Z 4
_cell_length_a 8.9850(13)
_cell_length_b 8.9850(13)
_cell_length_c 12.265(3)
_cell_measurement_reflns_used 4610
_cell_measurement_temperature 293(2)
_cell_measurement_theta_max 29
_cell_measurement_theta_min 2.8
_cell_volume 990.2(3)
_computing_cell_refinement 'SAINT (Bruker, 1995)'
_computing_data_collection 'SMART (Bruker, 1995)'
_computing_data_reduction 'SAINT (Bruker, 1995)'
_computing_molecular_graphics 'DIAMOND (Brandenburg, 1999)'
_computing_publication_material SHELXL97
_computing_structure_refinement 'SHELXL97 (Sheldrick, 1997)'
_computing_structure_solution 'SHELXS97 (Sheldrick, 1997)'
_diffrn_ambient_temperature 293(2)
_diffrn_detector_area_resol_mean 512
_diffrn_measured_fraction_theta_full .959
_diffrn_measured_fraction_theta_max .959
_diffrn_measurement_device_type 'Bruker SMART CCD'
_diffrn_measurement_method \w
_diffrn_radiation_monochromator graphite
_diffrn_radiation_source 'rotating anode'
_diffrn_radiation_type MoK\a
_diffrn_radiation_wavelength .71073
_diffrn_reflns_av_R_equivalents .0611
_diffrn_reflns_av_sigmaI/netI .0355
_diffrn_reflns_limit_h_max 12
_diffrn_reflns_limit_h_min -13
_diffrn_reflns_limit_k_max 13
_diffrn_reflns_limit_k_min -12
_diffrn_reflns_limit_l_max 18
_diffrn_reflns_limit_l_min -13
_diffrn_reflns_number 10493
_diffrn_reflns_theta_full 31.98
_diffrn_reflns_theta_max 31.98
_diffrn_reflns_theta_min 2.81
_diffrn_standards_decay_% .00
_diffrn_standards_number 0
_exptl_absorpt_coefficient_mu 20.754
_exptl_absorpt_correction_T_max .268
_exptl_absorpt_correction_T_min .168
_exptl_absorpt_correction_type empirical
_exptl_absorpt_process_details 'absorption corrections using SADABS (Sheldrick, 1996)'
_exptl_crystal_colour orange
_exptl_crystal_density_diffrn 3.818
_exptl_crystal_density_method 'not measured'
_exptl_crystal_description prism
_exptl_crystal_F_000 992
_exptl_crystal_size_max .10
_exptl_crystal_size_mid .09
_exptl_crystal_size_min .06
_refine_diff_density_max 1.038
_refine_diff_density_min -1.058
_refine_ls_abs_structure_details 'Flack (1983)'
_refine_ls_abs_structure_Flack -.009(7)
_refine_ls_extinction_coef .00217(15)
_refine_ls_extinction_method SHELXL97
_refine_ls_goodness_of_fit_ref 1.045
_refine_ls_hydrogen_treatment constr
_refine_ls_matrix_type full
_refine_ls_number_parameters 43
_refine_ls_number_reflns 1625
_refine_ls_number_restraints 0
_refine_ls_restrained_S_all 1.045
_refine_ls_R_factor_all .037
_refine_ls_R_factor_gt .026
_refine_ls_shift/su_max <0.001
_refine_ls_shift/su_mean <0.001
_refine_ls_structure_factor_coef Fsqd
_refine_ls_weighting_details 'calc w = 1/[\s^2^(Fo^2^)+(0.0174P)^2^+1.0607P] where P = (Fo^2^+2Fc^2^)/3'
_refine_ls_weighting_scheme calc
_refine_ls_wR_factor_ref .049
_reflns_number_gt 1387
_reflns_number_total 1625
_reflns_threshold_expression I>2\s(I)
_cod_data_source_file bt6015.cif
_cod_data_source_block I
_cod_depositor_comments
;
The following automatic conversions were performed:
'_symmetry_cell_setting' value 'Tetragonal' changed to 'tetragonal'
according to '/home/saulius/struct/CIF-dictionaries/cif_core.dic'
dictionary named 'cif_core.dic' version 2.4.1 from 2010-06-29.

Automatic conversion script
Id: cif_fix_enum 1527 2010-12-29 10:47:43Z saulius 

The following automatic conversions were performed:

'_symmetry_cell_setting' value 'Tetragonal' changed to 'tetragonal'
according to /home/saulius/struct/CIF-dictionaries/cif_core.dic
dictionary named 'cif_core.dic' version 2.4.1 from 2010-06-29.

Automatic conversion script
Id: cif_fix_values 1715 2011-07-08 13:25:40Z adriana 
;
_cod_database_code 2200105
_cod_database_fobs_code 2200105

loop_
_symmetry_equiv_pos_as_xyz
'x, y, z'
'-x, -y, z+1/2'
'-y+1/2, x+1/2, z+3/4'
'y+1/2, -x+1/2, z+1/4'
'-x+1/2, y+1/2, -z+3/4'
'x+1/2, -y+1/2, -z+1/4'
'y, x, -z'
'-y, -x, -z+1/2'

loop_
_atom_site_label
_atom_site_fract_x
_atom_site_fract_y
_atom_site_fract_z
_atom_site_U_iso_or_equiv
_atom_site_adp_type
_atom_site_calc_flag
_atom_site_refinement_flags
_atom_site_occupancy
_atom_site_disorder_assembly
_atom_site_disorder_group
_atom_site_type_symbol
Pt1 .41705(2) .41705(2) .0000 .02798(9) Uani d S 1 . . Pt
I1 .16998(4) .38139(5) .10777(4) .04066(13) Uani d . 1 . . I
S1 .47268(18) .63627(18) .08341(14) .0395(4) Uani d . 1 . . S
C1 .6621(8) .5942(9) .1253(6) .0539(18) Uani d . 1 . . C
H1A .7119 .6857 .1463 .065 Uiso calc R 1 . . H
H1B .6598 .5293 .1885 .065 Uiso calc R 1 . . H
C2 .5186(9) .7505(8) -.0334(6) .0482(17) Uani d . 1 . . C
H2A .4282 .7955 -.0614 .058 Uiso calc R 1 . . H
H2B .5844 .8301 -.0103 .058 Uiso calc R 1 . . H

loop_
_atom_site_aniso_label
_atom_site_aniso_U_11
_atom_site_aniso_U_22
_atom_site_aniso_U_33
_atom_site_aniso_U_12
_atom_site_aniso_U_13
_atom_site_aniso_U_23
Pt1 .02567(10) .02567(10) .03261(16) -.00257(12) .00085(9) -.00085(9)
I1 .0309(2) .0475(3) .0436(2) -.00299(17) .00695(17) .00693(18)
S1 .0319(7) .0351(8) .0515(10) -.0032(6) .0032(7) -.0146(7)
C1 .042(4) .063(5) .057(4) -.001(4) -.008(3) -.012(4)
C2 .052(4) .026(3) .066(5) -.002(3) -.004(4) .003(3)

loop_
_atom_type_symbol
_atom_type_description
_atom_type_scat_dispersion_real
_atom_type_scat_dispersion_imag
_atom_type_scat_source
C C .0033 .0016 'International Tables Vol C Tables 4.2.6.8 and 6.1.1.4'
H H .0000 .0000 'International Tables Vol C Tables 4.2.6.8 and 6.1.1.4'
S S .1246 .1234 'International Tables Vol C Tables 4.2.6.8 and 6.1.1.4'
I I -.4742 1.8119 'International Tables Vol C Tables 4.2.6.8 and 6.1.1.4'
Pt Pt -1.7033 8.3905 'International Tables Vol C Tables 4.2.6.8 and 6.1.1.4'

loop_
_geom_angle_atom_site_label_1
_geom_angle_atom_site_label_2
_geom_angle_atom_site_label_3
_geom_angle_site_symmetry_1
_geom_angle_site_symmetry_3
_geom_angle
_geom_angle_publ_flag
S1 Pt S1 . 7 79.74(8) yes
S1 Pt I1 . 7 173.50(4) yes
S1 Pt I1 7 7 93.76(4) yes
S1 Pt I1 . . 93.76(4) ?
S1 Pt I1 7 . 173.50(4) ?
I1 Pt I1 7 . 92.74(2) yes
C2 S1 C1 . . 97.4(4) yes
C2 S1 Pt . . 100.7(2) yes
C1 S1 Pt . . 98.8(2) yes
C2 C1 S1 7 . 111.6(5) yes
C1 C2 S1 7 . 112.9(5) yes

loop_
_geom_bond_atom_site_label_1
_geom_bond_atom_site_label_2
_geom_bond_site_symmetry_2
_geom_bond_distance
_geom_bond_publ_flag
Pt S1 . 2.2751(16) yes
Pt S1 7 2.2751(16) ?
Pt I1 7 2.6035(5) ?
Pt I1 . 2.6035(5) yes
S1 C2 . 1.810(7) yes
S1 C1 . 1.818(7) yes
C1 C2 7 1.538(10) yes
C2 C1 7 1.538(10) ?
